data_4068148
loop_
_publ_author_name
'Badaj, Anna C.'
'Lavoie, Gino G.'

_publ_section_title
;
 Synthesis and Structural Characterization of Nickel(II) Complexes with
 Imino-N-heterocyclic Carbene Heteroditopic Ligands
;
_journal_issue 3
_journal_name_full Organometallics
_journal_page_first 1103
_journal_paper_doi 10.1021/om2011485
_journal_volume 31
_journal_year 2012
_chemical_formula_moiety 'C44 H50 Cl2 N6 Ni'
_chemical_formula_sum 'C44 H50 Cl2 N6 Ni'
_chemical_formula_weight 792.51
_chemical_name_systematic
;
 ?
;
_space_group_IT_number 2
_symmetry_cell_setting triclinic
_symmetry_space_group_name_Hall '-P 1'
_symmetry_space_group_name_H-M 'P -1'
_atom_sites_solution_hydrogens geom
_atom_sites_solution_primary direct
_atom_sites_solution_secondary difmap
_audit_creation_method SHELXL-97
_cell_angle_alpha 74.117(2)
_cell_angle_beta 83.576(3)
_cell_angle_gamma 73.420(3)
_cell_formula_units_Z 1
_cell_length_a 8.0797(4)
_cell_length_b 11.4439(6)
_cell_length_c 12.1157(7)
_cell_measurement_reflns_used 4277
_cell_measurement_temperature 150(1)
_cell_measurement_theta_max 25.03
_cell_measurement_theta_min 2.55
_cell_volume 1032.00(10)
_computing_cell_refinement 'Denzo-SMN (Otwinowski & Minor, 1997)'
_computing_data_collection 'Collect (Nonius B.V., 1997-2002)'
_computing_data_reduction Denzo-SMN
_computing_molecular_graphics 'CAMERON (Watkin, Prout & Pearce, 1996)'
_computing_publication_material 'SHELXL-97 (Sheldrick, 1990)'
_computing_structure_refinement 'SHELXL-97 (Sheldrick, 1990)'
_computing_structure_solution 'SHELXS-97 (Sheldrick, 1990)'
_diffrn_ambient_temperature 150(1)
_diffrn_detector_area_resol_mean 9
_diffrn_measured_fraction_theta_full 0.967
_diffrn_measured_fraction_theta_max 0.967
_diffrn_measurement_device_type 'Nonius KappaCCD'
_diffrn_measurement_method '\f scans and \w scans with \k offsets'
_diffrn_radiation_monochromator graphite
_diffrn_radiation_source 'fine-focus sealed tube'
_diffrn_radiation_type MoK\a
_diffrn_radiation_wavelength 0.71073
_diffrn_reflns_av_R_equivalents 0.0293
_diffrn_reflns_av_sigmaI/netI 0.0432
_diffrn_reflns_limit_h_max 9
_diffrn_reflns_limit_h_min -9
_diffrn_reflns_limit_k_max 13
_diffrn_reflns_limit_k_min -12
_diffrn_reflns_limit_l_max 14
_diffrn_reflns_limit_l_min -11
_diffrn_reflns_number 7155
_diffrn_reflns_theta_full 25.03
_diffrn_reflns_theta_max 25.03
_diffrn_reflns_theta_min 2.63
_exptl_absorpt_coefficient_mu 0.638
_exptl_absorpt_correction_T_max 0.842
_exptl_absorpt_correction_T_min 0.803
_exptl_absorpt_correction_type multi-scan
_exptl_absorpt_process_details
;
multi-scan from symmetry-related measurements 
 Sortav (Blessing 1995)
;
_exptl_crystal_colour orange
_exptl_crystal_density_diffrn 1.275
_exptl_crystal_density_method 'not measured'
_exptl_crystal_description needles
_exptl_crystal_F_000 418
_exptl_crystal_size_max 0.26
_exptl_crystal_size_mid 0.14
_exptl_crystal_size_min 0.12
_refine_diff_density_max 0.334
_refine_diff_density_min -0.358
_refine_diff_density_rms 0.053
_refine_ls_extinction_method none
_refine_ls_goodness_of_fit_ref 1.051
_refine_ls_hydrogen_treatment constr
_refine_ls_matrix_type full
_refine_ls_number_parameters 247
_refine_ls_number_reflns 3537
_refine_ls_number_restraints 0
_refine_ls_restrained_S_all 1.051
_refine_ls_R_factor_all 0.0465
_refine_ls_R_factor_gt 0.0364
_refine_ls_shift/su_max 0.000
_refine_ls_shift/su_mean 0.000
_refine_ls_structure_factor_coef Fsqd
_refine_ls_weighting_details 'calc w=1/[\s^2^(Fo^2^)+(0.0353P)^2^+0.6023P] where P=(Fo^2^+2Fc^2^)/3'
_refine_ls_weighting_scheme calc
_refine_ls_wR_factor_gt 0.0859
_refine_ls_wR_factor_ref 0.0916
_reflns_number_gt 2995
_reflns_number_total 3537
_reflns_threshold_expression >2sigma(I)
_cod_data_source_file om2011485_si_002.cif
_cod_data_source_block k1075
_cod_depositor_comments
;
The following automatic conversions were performed:

'_symmetry_cell_setting' value 'Triclinic' changed to 'triclinic'
according to /home/saulius/struct/CIF-dictionaries/cif_core.dic
dictionary named 'cif_core.dic' version 2.4.1 from 2010-06-29.

Automatic conversion script
Id: cif_fix_values 1715 2011-07-08 13:25:40Z adriana 
;
_cod_database_code 4068148

loop_
_symmetry_equiv_pos_as_xyz
'x, y, z'
'-x, -y, -z'

loop_
_atom_site_label
_atom_site_type_symbol
_atom_site_fract_x
_atom_site_fract_y
_atom_site_fract_z
_atom_site_U_iso_or_equiv
_atom_site_adp_type
_atom_site_occupancy
_atom_site_symmetry_multiplicity
_atom_site_calc_flag
_atom_site_refinement_flags
C1 C -0.0030(3) 0.12313(19) 0.58191(19) 0.0235(5) Uani 1 1 d .
C3 C -0.0655(3) 0.2419(2) 0.7117(2) 0.0303(5) Uani 1 1 d .
H2 H -0.1068 0.2676 0.7784 0.036 Uiso 1 1 calc R
C2 C 0.0152(3) 0.3028(2) 0.6219(2) 0.0305(5) Uani 1 1 d .
H3 H 0.0398 0.3795 0.6134 0.037 Uiso 1 1 calc R
C4 C 0.1326(3) 0.2705(2) 0.43223(19) 0.0243(5) Uani 1 1 d .
C5 C 0.2358(3) 0.1721(2) 0.3750(2) 0.0349(6) Uani 1 1 d .
H5A H 0.1602 0.1477 0.3351 0.052 Uiso 1 1 calc R
H5B H 0.2955 0.1000 0.4317 0.052 Uiso 1 1 calc R
H5C H 0.3182 0.2050 0.3212 0.052 Uiso 1 1 calc R
C6 C 0.1774(3) 0.44218(19) 0.28799(19) 0.0225(5) Uani 1 1 d .
C7 C 0.3394(3) 0.4656(2) 0.27932(19) 0.0254(5) Uani 1 1 d .
C8 C 0.3957(3) 0.5271(2) 0.1720(2) 0.0293(5) Uani 1 1 d .
H8 H 0.5045 0.5416 0.1637 0.035 Uiso 1 1 calc R
C9 C 0.2933(3) 0.5669(2) 0.0778(2) 0.0299(5) Uani 1 1 d .
H9 H 0.3335 0.6071 0.0068 0.036 Uiso 1 1 calc R
C10 C 0.1310(3) 0.5468(2) 0.0895(2) 0.0285(5) Uani 1 1 d .
H10 H 0.0613 0.5757 0.0263 0.034 Uiso 1 1 calc R
C11 C 0.0700(3) 0.4840(2) 0.19445(19) 0.0261(5) Uani 1 1 d .
C12 C 0.4449(3) 0.4300(2) 0.3836(2) 0.0370(6) Uani 1 1 d .
H12A H 0.3739 0.4599 0.4445 0.055 Uiso 1 1 calc R
H12B H 0.5400 0.4674 0.3656 0.055 Uiso 1 1 calc R
H12C H 0.4881 0.3400 0.4075 0.055 Uiso 1 1 calc R
C13 C -0.1088(3) 0.4640(3) 0.2097(2) 0.0417(6) Uani 1 1 d .
H13A H -0.1000 0.3756 0.2246 0.062 Uiso 1 1 calc R
H13B H -0.1712 0.5085 0.1409 0.062 Uiso 1 1 calc R
H13C H -0.1691 0.4952 0.2731 0.062 Uiso 1 1 calc R
C14 C -0.1625(3) 0.04558(19) 0.76499(18) 0.0234(5) Uani 1 1 d .
C15 C -0.0682(3) -0.0486(2) 0.85136(19) 0.0261(5) Uani 1 1 d .
C16 C -0.1547(3) -0.1304(2) 0.9257(2) 0.0328(6) Uani 1 1 d .
H16 H -0.0937 -0.1953 0.9832 0.039 Uiso 1 1 calc R
C17 C -0.3287(3) -0.1180(2) 0.9165(2) 0.0326(6) Uani 1 1 d .
C18 C -0.4183(3) -0.0186(2) 0.8328(2) 0.0316(5) Uani 1 1 d .
H18 H -0.5361 -0.0076 0.8280 0.038 Uiso 1 1 calc R
C19 C -0.3396(3) 0.0658(2) 0.7555(2) 0.0282(5) Uani 1 1 d .
C20 C 0.1191(3) -0.0626(3) 0.8675(2) 0.0389(6) Uani 1 1 d .
H20A H 0.1849 -0.0737 0.7983 0.058 Uiso 1 1 calc R
H20B H 0.1613 -0.1347 0.9297 0.058 Uiso 1 1 calc R
H20C H 0.1305 0.0116 0.8848 0.058 Uiso 1 1 calc R
C21 C -0.4154(4) -0.2115(3) 0.9960(3) 0.0497(7) Uani 1 1 d .
H21A H -0.4116 -0.2778 0.9607 0.074 Uiso 1 1 calc R
H21B H -0.5335 -0.1697 1.0111 0.074 Uiso 1 1 calc R
H21C H -0.3561 -0.2466 1.0669 0.074 Uiso 1 1 calc R
C22 C -0.4418(3) 0.1745(3) 0.6676(2) 0.0435(7) Uani 1 1 d .
H22A H -0.4296 0.2520 0.6775 0.065 Uiso 1 1 calc R
H22B H -0.5614 0.1748 0.6769 0.065 Uiso 1 1 calc R
H22C H -0.3996 0.1663 0.5920 0.065 Uiso 1 1 calc R
N1 N 0.0553(2) 0.22900(16) 0.54345(15) 0.0241(4) Uani 1 1 d .
N2 N -0.0761(2) 0.13235(16) 0.68683(15) 0.0246(4) Uani 1 1 d .
N3 N 0.1080(2) 0.38863(16) 0.39714(15) 0.0243(4) Uani 1 1 d .
Cl1 Cl -0.20951(8) 0.13684(5) 0.39714(5) 0.03709(17) Uani 1 1 d .
Ni1 Ni 0.0000 0.0000 0.5000 0.02271(13) Uani 1 2 d S

loop_
_atom_site_aniso_label
_atom_site_aniso_U_11
_atom_site_aniso_U_22
_atom_site_aniso_U_33
_atom_site_aniso_U_23
_atom_site_aniso_U_13
_atom_site_aniso_U_12
C1 0.0259(11) 0.0186(11) 0.0239(12) -0.0038(9) 0.0032(9) -0.0058(9)
C3 0.0437(14) 0.0223(12) 0.0284(13) -0.0130(10) 0.0112(11) -0.0125(10)
C2 0.0442(14) 0.0211(12) 0.0302(14) -0.0111(10) 0.0087(11) -0.0146(10)
C4 0.0293(12) 0.0222(12) 0.0236(12) -0.0064(9) 0.0064(9) -0.0123(9)
C5 0.0476(15) 0.0223(12) 0.0354(15) -0.0105(11) 0.0178(11) -0.0146(11)
C6 0.0288(12) 0.0143(10) 0.0241(12) -0.0062(9) 0.0073(9) -0.0071(9)
C7 0.0265(12) 0.0200(11) 0.0277(13) -0.0051(10) 0.0032(9) -0.0053(9)
C8 0.0242(11) 0.0284(12) 0.0352(14) -0.0070(10) 0.0077(10) -0.0113(10)
C9 0.0380(13) 0.0266(12) 0.0250(13) -0.0047(10) 0.0103(10) -0.0144(11)
C10 0.0348(13) 0.0275(12) 0.0245(13) -0.0074(10) -0.0002(10) -0.0100(10)
C11 0.0290(12) 0.0250(12) 0.0272(13) -0.0086(10) 0.0054(10) -0.0125(10)
C12 0.0319(13) 0.0394(15) 0.0351(15) -0.0004(12) -0.0030(11) -0.0105(11)
C13 0.0352(14) 0.0597(18) 0.0370(16) -0.0116(13) 0.0024(11) -0.0253(13)
C14 0.0341(12) 0.0178(11) 0.0193(12) -0.0058(9) 0.0072(9) -0.0105(9)
C15 0.0344(12) 0.0243(12) 0.0206(12) -0.0060(10) 0.0016(9) -0.0103(10)
C16 0.0478(15) 0.0224(12) 0.0256(13) -0.0015(10) 0.0004(11) -0.0106(11)
C17 0.0430(14) 0.0284(13) 0.0305(14) -0.0096(11) 0.0127(11) -0.0193(11)
C18 0.0291(12) 0.0347(14) 0.0324(14) -0.0123(11) 0.0093(10) -0.0110(11)
C19 0.0311(12) 0.0255(12) 0.0269(13) -0.0093(10) 0.0054(10) -0.0056(10)
C20 0.0369(13) 0.0450(15) 0.0336(15) -0.0041(12) -0.0048(11) -0.0132(12)
C21 0.0602(18) 0.0400(16) 0.0512(18) -0.0067(14) 0.0187(14) -0.0296(14)
C22 0.0372(14) 0.0399(15) 0.0399(16) -0.0015(12) 0.0037(12) 0.0005(12)
N1 0.0341(10) 0.0168(9) 0.0234(10) -0.0067(8) 0.0082(8) -0.0120(8)
N2 0.0335(10) 0.0187(9) 0.0227(10) -0.0062(8) 0.0080(8) -0.0110(8)
N3 0.0291(10) 0.0198(10) 0.0250(11) -0.0056(8) 0.0060(8) -0.0108(8)
Cl1 0.0437(3) 0.0271(3) 0.0349(4) -0.0083(3) -0.0048(3) 0.0009(3)
Ni1 0.0304(2) 0.0142(2) 0.0236(2) -0.00565(16) 0.00583(16) -0.00777(16)

loop_
_atom_type_symbol
_atom_type_description
_atom_type_scat_dispersion_real
_atom_type_scat_dispersion_imag
_atom_type_scat_source
C C 0.0033 0.0016 'International Tables Vol C Tables 4.2.6.8 and 6.1.1.4'
H H 0.0000 0.0000 'International Tables Vol C Tables 4.2.6.8 and 6.1.1.4'
N N 0.0061 0.0033 'International Tables Vol C Tables 4.2.6.8 and 6.1.1.4'
Cl Cl 0.1484 0.1585 'International Tables Vol C Tables 4.2.6.8 and 6.1.1.4'
Ni Ni 0.3393 1.1124 'International Tables Vol C Tables 4.2.6.8 and 6.1.1.4'

loop_
_geom_angle_atom_site_label_1
_geom_angle_atom_site_label_2
_geom_angle_atom_site_label_3
_geom_angle
_geom_angle_site_symmetry_1
_geom_angle_site_symmetry_3
N2 C1 N1 103.27(17) . .
N2 C1 Ni1 128.69(16) . .
N1 C1 Ni1 127.82(16) . .
C2 C3 N2 107.18(19) . .
C3 C2 N1 106.39(19) . .
N3 C4 N1 114.42(18) . .
N3 C4 C5 128.1(2) . .
N1 C4 C5 117.47(18) . .
C7 C6 C11 121.8(2) . .
C7 C6 N3 120.0(2) . .
C11 C6 N3 117.69(19) . .
C8 C7 C6 117.8(2) . .
C8 C7 C12 121.6(2) . .
C6 C7 C12 120.6(2) . .
C9 C8 C7 121.4(2) . .
C10 C9 C8 119.8(2) . .
C9 C10 C11 121.0(2) . .
C10 C11 C6 118.2(2) . .
C10 C11 C13 121.8(2) . .
C6 C11 C13 120.0(2) . .
C15 C14 C19 122.6(2) . .
C15 C14 N2 118.62(19) . .
C19 C14 N2 118.6(2) . .
C14 C15 C16 117.4(2) . .
C14 C15 C20 122.4(2) . .
C16 C15 C20 120.2(2) . .
C17 C16 C15 122.1(2) . .
C18 C17 C16 118.1(2) . .
C18 C17 C21 121.7(2) . .
C16 C17 C21 120.2(2) . .
C17 C18 C19 122.7(2) . .
C18 C19 C14 116.9(2) . .
C18 C19 C22 121.3(2) . .
C14 C19 C22 121.8(2) . .
C1 N1 C2 111.69(17) . .
C1 N1 C4 126.37(18) . .
C2 N1 C4 121.64(17) . .
C1 N2 C3 111.45(18) . .
C1 N2 C14 126.71(17) . .
C3 N2 C14 121.79(17) . .
C4 N3 C6 120.11(18) . .
C1 Ni1 C1 180.0 2_556 .
C1 Ni1 Cl1 88.91(7) 2_556 2_556
C1 Ni1 Cl1 91.09(7) . 2_556
C1 Ni1 Cl1 91.09(7) 2_556 .
C1 Ni1 Cl1 88.91(7) . .
Cl1 Ni1 Cl1 180.0 2_556 .

loop_
_geom_bond_atom_site_label_1
_geom_bond_atom_site_label_2
_geom_bond_distance
_geom_bond_site_symmetry_2
C1 N2 1.359(3) .
C1 N1 1.369(3) .
C1 Ni1 1.926(2) .
C3 C2 1.334(3) .
C3 N2 1.394(3) .
C2 N1 1.392(3) .
C4 N3 1.265(3) .
C4 N1 1.436(3) .
C4 C5 1.485(3) .
C6 C7 1.396(3) .
C6 C11 1.397(3) .
C6 N3 1.423(3) .
C7 C8 1.393(3) .
C7 C12 1.500(3) .
C8 C9 1.381(3) .
C9 C10 1.380(3) .
C10 C11 1.392(3) .
C11 C13 1.510(3) .
C14 C15 1.389(3) .
C14 C19 1.396(3) .
C14 N2 1.450(3) .
C15 C16 1.395(3) .
C15 C20 1.505(3) .
C16 C17 1.386(4) .
C17 C18 1.382(4) .
C17 C21 1.509(3) .
C18 C19 1.391(3) .
C19 C22 1.500(3) .
Cl1 Ni1 2.1822(6) .
Ni1 C1 1.926(2) 2_556
Ni1 Cl1 2.1822(6) 2_556
